data_1549072
loop_
_publ_author_name
'Lu, Zhengyu'
'Cai, Yuanting'
'Wei, Yuanqing'
'Lin, Qin'
'Chen, Jiangxi'
'He, Xumin'
'Li, Shunhua'
'Wu, Weitai'
'Xia, Haiping'

_publ_section_title
;
 Photothermal M\"obius aromatic metallapentalenofuran and its
 NIR-responsive copolymer
;
_journal_issue 16
_journal_name_full 'Polymer Chemistry'
_journal_page_first 2092
_journal_paper_doi 10.1039/C8PY00176F
_journal_volume 9
_journal_year 2018
_chemical_formula_moiety 'C73 H57 Cl O3 Os P3 S2, 2(C H2 Cl2), B F4'
_chemical_formula_sum 'C75 H61 B Cl5 F4 O3 Os P3 S2'
_chemical_formula_weight 1621.52
_space_group_crystal_system monoclinic
_space_group_IT_number 14
_space_group_name_Hall '-P 2ybc'
_space_group_name_H-M_alt 'P 1 21/c 1'
_symmetry_space_group_name_Hall '-P 2ybc'
_symmetry_space_group_name_H-M 'P 1 21/c 1'
_atom_sites_solution_hydrogens mixed
_atom_sites_solution_primary heavy
_audit_creation_date 2016-04-18
_audit_creation_method
;
Olex2 1.2
(compiled 2016.02.19 svn.r3266 for OlexSys, GUI svn.r5155)
;
_audit_update_record
;
2018-01-05 deposited with the CCDC.
2018-03-15 downloaded from the CCDC.
;
_cell_angle_alpha 90
_cell_angle_beta 96.6450(10)
_cell_angle_gamma 90
_cell_formula_units_Z 4
_cell_length_a 24.7978(6)
_cell_length_b 14.1129(3)
_cell_length_c 20.1547(4)
_cell_measurement_reflns_used 64484
_cell_measurement_temperature 173
_cell_measurement_theta_max 55.03
_cell_measurement_theta_min 6.01
_cell_volume 7006.1(3)
_computing_molecular_graphics 'Olex2 (Dolomanov et al., 2009)'
_computing_publication_material 'Olex2 (Dolomanov et al., 2009)'
_computing_structure_refinement 'ShelXL (Sheldrick, 2015)'
_computing_structure_solution 'XS (Sheldrick, 2008)'
_diffrn_ambient_temperature 173
_diffrn_measured_fraction_theta_full 0.998
_diffrn_measured_fraction_theta_max 0.998
_diffrn_measurement_device_type 'multiwire proportional'
_diffrn_measurement_method 'phi and omega scans'
_diffrn_radiation_monochromator graphite
_diffrn_radiation_type MoK\a
_diffrn_radiation_wavelength 0.71073
_diffrn_reflns_av_R_equivalents 0.1045
_diffrn_reflns_av_unetI/netI 0.0676
_diffrn_reflns_Laue_measured_fraction_full 0.998
_diffrn_reflns_Laue_measured_fraction_max 0.998
_diffrn_reflns_limit_h_max 32
_diffrn_reflns_limit_h_min -32
_diffrn_reflns_limit_k_max 18
_diffrn_reflns_limit_k_min -18
_diffrn_reflns_limit_l_max 26
_diffrn_reflns_limit_l_min -26
_diffrn_reflns_number 102445
_diffrn_reflns_point_group_measured_fraction_full 0.998
_diffrn_reflns_point_group_measured_fraction_max 0.998
_diffrn_reflns_theta_full 25.242
_diffrn_reflns_theta_max 27.483
_diffrn_reflns_theta_min 3.003
_exptl_absorpt_coefficient_mu 2.198
_exptl_absorpt_correction_T_max 1.0000
_exptl_absorpt_correction_T_min 0.4674
_exptl_absorpt_correction_type none
_exptl_crystal_colour green
_exptl_crystal_colour_primary green
_exptl_crystal_density_diffrn 1.537
_exptl_crystal_description block
_exptl_crystal_F_000 3256
_exptl_crystal_size_max 0.1
_exptl_crystal_size_mid 0.1
_exptl_crystal_size_min 0.1
_refine_diff_density_max 2.379
_refine_diff_density_min -2.720
_refine_diff_density_rms 0.165
_refine_ls_extinction_method none
_refine_ls_goodness_of_fit_ref 1.107
_refine_ls_hydrogen_treatment mixed
_refine_ls_matrix_type full
_refine_ls_number_parameters 821
_refine_ls_number_reflns 16024
_refine_ls_number_restraints 0
_refine_ls_restrained_S_all 1.107
_refine_ls_R_factor_all 0.0799
_refine_ls_R_factor_gt 0.0499
_refine_ls_shift/su_max 0.002
_refine_ls_shift/su_mean 0.000
_refine_ls_structure_factor_coef Fsqd
_refine_ls_weighting_details 'w=1/[\s^2^(Fo^2^)+(0.0676P)^2^+7.0102P] where P=(Fo^2^+2Fc^2^)/3'
_refine_ls_weighting_scheme calc
_refine_ls_wR_factor_gt 0.1170
_refine_ls_wR_factor_ref 0.1445
_reflns_Friedel_coverage 0.000
_reflns_number_gt 11750
_reflns_number_total 16024
_reflns_threshold_expression 'I > 2\s(I)'
_cod_data_source_file c8py00176f3.cif
_cod_data_source_block 1
_cod_depositor_comments 'Adding full bibliography for 1549072--1549073.cif.'
_cod_database_code 1549072
_shelx_space_group_comment
;
The symmetry employed for this shelxl refinement is uniquely defined
by the following loop, which should always be used as a source of
symmetry information in preference to the above space-group names.
They are only intended as comments.
;
_olex2_refinement_description
;
1. Fixed Uiso
 At 1.2 times of:
  All C(H) groups, All C(H,H) groups
 At 1.5 times of:
  All C(H,H,H) groups, All Cl(H,H) groups
2. Shared sites
{C26', S2}
{S2', C26}
{C27', C28}
{C27, C28'}
3. Uiso/Uaniso restraints and constraints
Uanis(C26') = Uanis(S2)
Uanis(S2') = Uanis(C26)
Uanis(C27') = Uanis(C28)
Uanis(C27) = Uanis(C28')
Uanis(C2C) = Uanis(C3C) = Uanis(C4C) = Uanis(C5C) = Uanis(C6C) = Uanis(C1C)
4. Others
 Fixed Sof: Cl5(0.5) S2'(0.5) C28'(0.5) H28'(0.5) C27'(0.5) H27'(0.5)
 C26'(0.5) H26'(0.5) S2(0.5) C26(0.5) H26(0.5) C27(0.5) H27(0.5) C28(0.5)
 H28(0.5) Cl5A(0.5)
5.a Secondary CH2 refined with riding coordinates:
 C30(H30A,H30B)
5.b Aromatic/amide H refined with riding coordinates:
 C2H(H2H), C3(H3), C8(H8), C5(H5), C2D(H2D), C1(H1), C6G(H6G), C6F(H6F),
 C2A(H2A), C6E(H6E), C2B(H2B), C6D(H6D), C23(H23), C6B(H6B), C2F(H2F), C2I(H2I),
  C22(H22), C2G(H2G), C3A(H3A), C6I(H6I), C6A(H6A), C3H(H3H), C4G(H4G),
 C5G(H5G), C4A(H4A), C5F(H5F), C5E(H5E), C4F(H4F), C5I(H5I), C2E(H2E), C3F(H3F),
  C3I(H3I), C5B(H5B), C3G(H3G), C4I(H4I), C4E(H4E), C3E(H3E), C3D(H3D),
 C3B(H3B), C4H(H4H), C5A(H5A), C5D(H5D), C4B(H4B), C6H(H6H), C5H(H5H), C4D(H4D),
  C2C(H2C), C3C(H3C), C4C(H4C), C5C(H5C), C6C(H6C), C28'(H28'), C27'(H27'),
 C26'(H26'), C26(H26), C27(H27), C28(H28)
5.c Fitted hexagon refined as free rotating group:
 C2C(C3C,C4C,C5C,C6C,C1C)
5.d Idealised Me refined as rotating group:
 C11(H11A,H11B,H11C)
;
_shelx_shelxl_version_number 2014/7
_olex2_submission_special_instructions 'No special instructions were received'

loop_
_space_group_symop_operation_xyz
'x, y, z'
'-x, y+1/2, -z+1/2'
'-x, -y, -z'
'x, -y-1/2, z-1/2'

loop_
_atom_site_label
_atom_site_type_symbol
_atom_site_fract_x
_atom_site_fract_y
_atom_site_fract_z
_atom_site_U_iso_or_equiv
_atom_site_adp_type
_atom_site_occupancy
_atom_site_site_symmetry_order
_atom_site_calc_flag
_atom_site_refinement_flags_posn
_atom_site_refinement_flags_occupancy
_atom_site_disorder_assembly
_atom_site_disorder_group
Os1 Os 0.67510(2) 0.93026(2) 0.35034(2) 0.02474(8) Uani 1 1 d . . . .
Cl1 Cl 0.67191(6) 0.94007(9) 0.47291(6) 0.0355(3) Uani 1 1 d . . . .
P2 P 0.66215(5) 0.76169(9) 0.34473(6) 0.0264(3) Uani 1 1 d . . . .
S1 S 0.44381(6) 0.92790(10) 0.28545(7) 0.0380(3) Uani 1 1 d . . . .
P3 P 0.86539(5) 0.87192(10) 0.39120(7) 0.0321(3) Uani 1 1 d . . . .
Cl3 Cl 0.95345(9) 0.97389(17) 0.19534(12) 0.0843(6) Uani 1 1 d . . . .
O2 O 0.57085(17) 0.9393(3) 0.11406(19) 0.0463(10) Uani 1 1 d . . . .
O1 O 0.59407(13) 0.9448(2) 0.37087(17) 0.0309(8) Uani 1 1 d . . . .
C1D C 0.6625(2) 0.7211(4) 0.2589(2) 0.0343(12) Uani 1 1 d . . A 1
Cl2 Cl 0.84433(10) 1.0260(2) 0.14250(12) 0.0949(7) Uani 1 1 d . . . .
C1G C 0.8681(2) 0.8410(4) 0.4782(3) 0.0345(12) Uani 1 1 d . . B 1
O3 O 0.65364(16) 0.9557(3) 0.08214(17) 0.0415(9) Uani 1 1 d . . . .
C4 C 0.7279(2) 0.9243(3) 0.2737(2) 0.0289(11) Uani 1 1 d . . . .
C1H C 0.9088(2) 0.9715(4) 0.3845(3) 0.0368(12) Uani 1 1 d . . C 1
C2H C 0.8895(3) 1.0534(4) 0.3530(3) 0.0481(15) Uani 1 1 d . . C 1
H2H H 0.8524 1.0580 0.3354 0.058 Uiso 1 1 calc R . C 1
C3 C 0.7818(2) 0.9098(4) 0.2876(3) 0.0319(11) Uani 1 1 d . . . .
H3 H 0.8063 0.9075 0.2546 0.038 Uiso 1 1 calc R . . .
P1 P 0.68725(6) 1.09952(10) 0.34538(7) 0.0307(3) Uani 1 1 d . . . .
C8 C 0.5701(2) 0.9384(3) 0.2586(3) 0.0309(11) Uani 1 1 d . . . .
H8 H 0.5447 0.9372 0.2195 0.037 Uiso 1 1 calc R . . .
C7 C 0.6254(2) 0.9355(3) 0.2570(2) 0.0291(11) Uani 1 1 d . . . .
C10 C 0.6191(2) 0.9426(3) 0.1280(3) 0.0316(11) Uani 1 1 d . . . .
C2 C 0.7977(2) 0.8984(4) 0.3574(2) 0.0292(11) Uani 1 1 d . . . .
C5 C 0.7046(2) 0.9308(3) 0.2061(2) 0.0285(11) Uani 1 1 d . . . .
H5 H 0.7263 0.9320 0.1703 0.034 Uiso 1 1 calc R . . .
C9 C 0.5550(2) 0.9431(4) 0.3221(2) 0.0316(11) Uani 1 1 d . . . .
C6 C 0.6499(2) 0.9353(3) 0.1956(2) 0.0275(11) Uani 1 1 d . . . .
C1F C 0.7100(2) 0.6833(4) 0.3958(3) 0.0317(11) Uani 1 1 d . . D 1
C2D C 0.6140(3) 0.7192(4) 0.2160(3) 0.0476(15) Uani 1 1 d . . A 1
H2D H 0.5804 0.7309 0.2329 0.057 Uiso 1 1 calc R . A 1
C21 C 0.5006(2) 0.9462(4) 0.3414(3) 0.0359(12) Uani 1 1 d . . . .
C1E C 0.5994(2) 0.7133(4) 0.3710(2) 0.0298(11) Uani 1 1 d . . E 1
C1 C 0.7549(2) 0.9057(3) 0.3926(2) 0.0283(10) Uani 1 1 d . . . .
H1 H 0.7614 0.8992 0.4397 0.034 Uiso 1 1 calc R . . .
C1A C 0.6838(3) 1.1431(4) 0.2598(3) 0.0393(13) Uani 1 1 d . . F 1
C6G C 0.8550(2) 0.9086(4) 0.5235(3) 0.0412(13) Uani 1 1 d . . B 1
H6G H 0.8449 0.9707 0.5086 0.049 Uiso 1 1 calc R . B 1
C6F C 0.7260(2) 0.7082(4) 0.4618(3) 0.0363(12) Uani 1 1 d . . D 1
H6F H 0.7165 0.7683 0.4782 0.044 Uiso 1 1 calc R . D 1
C2A C 0.7281(3) 1.1431(4) 0.2238(3) 0.0466(15) Uani 1 1 d . . F 1
H2A H 0.7627 1.1241 0.2447 0.056 Uiso 1 1 calc R . F 1
C1I C 0.8875(2) 0.7730(4) 0.3451(3) 0.0368(12) Uani 1 1 d . . G 1
C6E C 0.5785(2) 0.6269(4) 0.3452(3) 0.0414(13) Uani 1 1 d . . E 1
H6E H 0.5948 0.5963 0.3106 0.050 Uiso 1 1 calc R . E 1
C2B C 0.7656(3) 1.1210(4) 0.4542(3) 0.0463(15) Uani 1 1 d . . H 1
H2B H 0.7482 1.0685 0.4720 0.056 Uiso 1 1 calc R . H 1
C1B C 0.7492(2) 1.1516(4) 0.3894(3) 0.0393(13) Uani 1 1 d . . H 1
C6D C 0.7114(3) 0.7045(4) 0.2332(3) 0.0462(15) Uani 1 1 d . . A 1
H6D H 0.7446 0.7061 0.2619 0.055 Uiso 1 1 calc R . A 1
C23 C 0.4300(2) 0.9612(5) 0.4063(3) 0.0472(15) Uani 1 1 d . . . .
H23 H 0.4137 0.9716 0.4461 0.057 Uiso 1 1 calc R . . .
C6B C 0.7761(3) 1.2278(4) 0.3638(3) 0.0508(16) Uani 1 1 d . . H 1
H6B H 0.7655 1.2492 0.3195 0.061 Uiso 1 1 calc R . H 1
C2F C 0.7233(2) 0.5946(4) 0.3726(3) 0.0416(13) Uani 1 1 d . . D 1
H2F H 0.7117 0.5766 0.3278 0.050 Uiso 1 1 calc R . D 1
C2I C 0.9366(2) 0.7724(4) 0.3178(3) 0.0434(14) Uani 1 1 d . . G 1
H2I H 0.9600 0.8259 0.3226 0.052 Uiso 1 1 calc R . G 1
C22 C 0.4861(2) 0.9627(5) 0.4043(3) 0.0482(15) Uani 1 1 d . . . .
H22 H 0.5116 0.9740 0.4424 0.058 Uiso 1 1 calc R . . .
C2G C 0.8833(2) 0.7505(4) 0.5001(3) 0.0434(14) Uani 1 1 d . . B 1
H2G H 0.8924 0.7037 0.4693 0.052 Uiso 1 1 calc R . B 1
C3A C 0.7220(4) 1.1711(5) 0.1568(3) 0.067(2) Uani 1 1 d . . F 1
H3A H 0.7528 1.1752 0.1331 0.080 Uiso 1 1 calc R . F 1
C11 C 0.6296(3) 0.9695(6) 0.0146(3) 0.0574(18) Uani 1 1 d . . . .
H11A H 0.6578 0.9876 -0.0133 0.086 Uiso 1 1 calc GR . . .
H11B H 0.6023 1.0199 0.0133 0.086 Uiso 1 1 calc GR . . .
H11C H 0.6123 0.9106 -0.0025 0.086 Uiso 1 1 calc GR . . .
C6I C 0.8538(2) 0.6943(4) 0.3384(3) 0.0440(14) Uani 1 1 d . . G 1
H6I H 0.8203 0.6946 0.3570 0.053 Uiso 1 1 calc R . G 1
C6A C 0.6329(3) 1.1654(4) 0.2256(3) 0.0498(16) Uani 1 1 d . . F 1
H6A H 0.6016 1.1632 0.2487 0.060 Uiso 1 1 calc R . F 1
C3H C 0.9247(3) 1.1296(5) 0.3470(4) 0.0612(19) Uani 1 1 d . . C 1
H3H H 0.9114 1.1861 0.3253 0.073 Uiso 1 1 calc R . C 1
C4G C 0.8712(3) 0.7951(5) 0.6121(3) 0.0526(16) Uani 1 1 d . . B 1
H4G H 0.8713 0.7788 0.6579 0.063 Uiso 1 1 calc R . B 1
C5G C 0.8568(3) 0.8856(5) 0.5906(3) 0.0532(16) Uani 1 1 d . . B 1
H5G H 0.8481 0.9321 0.6218 0.064 Uiso 1 1 calc R . B 1
C4A C 0.6713(4) 1.1925(5) 0.1254(3) 0.072(2) Uani 1 1 d . . F 1
H4A H 0.6671 1.2089 0.0794 0.086 Uiso 1 1 calc R . F 1
C5F C 0.7561(2) 0.6448(5) 0.5037(3) 0.0484(15) Uani 1 1 d . . D 1
H5F H 0.7670 0.6616 0.5489 0.058 Uiso 1 1 calc R . D 1
C5E C 0.5344(3) 0.5861(4) 0.3696(3) 0.0488(15) Uani 1 1 d . . E 1
H5E H 0.5201 0.5282 0.3511 0.059 Uiso 1 1 calc R . E 1
C4F C 0.7702(3) 0.5579(5) 0.4802(4) 0.0552(18) Uani 1 1 d . . D 1
H4F H 0.7915 0.5155 0.5089 0.066 Uiso 1 1 calc R . D 1
C5I C 0.8694(3) 0.6148(4) 0.3044(3) 0.0498(15) Uani 1 1 d . . G 1
H5I H 0.8466 0.5606 0.2997 0.060 Uiso 1 1 calc R . G 1
C2E C 0.5763(3) 0.7546(4) 0.4223(3) 0.0453(14) Uani 1 1 d . . E 1
H2E H 0.5900 0.8131 0.4405 0.054 Uiso 1 1 calc R . E 1
C3F C 0.7537(3) 0.5322(5) 0.4155(3) 0.0525(16) Uani 1 1 d . . D 1
H3F H 0.7630 0.4715 0.3998 0.063 Uiso 1 1 calc R . D 1
C3I C 0.9511(3) 0.6930(5) 0.2836(3) 0.0523(16) Uani 1 1 d . . G 1
H3I H 0.9843 0.6928 0.2643 0.063 Uiso 1 1 calc R . G 1
C5B C 0.8187(3) 1.2728(4) 0.4031(4) 0.0595(18) Uani 1 1 d . . H 1
H5B H 0.8372 1.3241 0.3854 0.071 Uiso 1 1 calc R . H 1
C3G C 0.8852(3) 0.7291(5) 0.5676(3) 0.0533(16) Uani 1 1 d . . B 1
H3G H 0.8964 0.6678 0.5830 0.064 Uiso 1 1 calc R . B 1
C4I C 0.9182(3) 0.6147(5) 0.2774(3) 0.0523(16) Uani 1 1 d . . G 1
H4I H 0.9289 0.5603 0.2544 0.063 Uiso 1 1 calc R . G 1
C4E C 0.5111(3) 0.6279(5) 0.4201(4) 0.0561(17) Uani 1 1 d . . E 1
H4E H 0.4801 0.6002 0.4362 0.067 Uiso 1 1 calc R . E 1
C3E C 0.5329(3) 0.7112(5) 0.4478(4) 0.065(2) Uani 1 1 d . . E 1
H3E H 0.5181 0.7389 0.4846 0.078 Uiso 1 1 calc R . E 1
C3D C 0.6152(4) 0.7002(5) 0.1483(3) 0.067(2) Uani 1 1 d . . A 1
H3D H 0.5823 0.6977 0.1191 0.080 Uiso 1 1 calc R . A 1
C3B C 0.8077(3) 1.1675(5) 0.4930(3) 0.0578(18) Uani 1 1 d . . H 1
H3B H 0.8184 1.1470 0.5375 0.069 Uiso 1 1 calc R . H 1
C4H C 0.9779(3) 1.1229(6) 0.3722(4) 0.063(2) Uani 1 1 d . . C 1
H4H H 1.0016 1.1747 0.3677 0.076 Uiso 1 1 calc R . C 1
C5A C 0.6272(4) 1.1905(5) 0.1593(3) 0.065(2) Uani 1 1 d . . F 1
H5A H 0.5925 1.2064 0.1373 0.078 Uiso 1 1 calc R . F 1
C5D C 0.7118(4) 0.6857(5) 0.1658(4) 0.074(3) Uani 1 1 d . . A 1
H5D H 0.7451 0.6732 0.1485 0.088 Uiso 1 1 calc R . A 1
C4B C 0.8336(3) 1.2427(5) 0.4674(4) 0.064(2) Uani 1 1 d . . H 1
H4B H 0.8621 1.2742 0.4943 0.077 Uiso 1 1 calc R . H 1
C6H C 0.9638(3) 0.9646(5) 0.4112(4) 0.0592(18) Uani 1 1 d . . C 1
H6H H 0.9774 0.9087 0.4335 0.071 Uiso 1 1 calc R . C 1
C5H C 0.9979(3) 1.0415(6) 0.4042(4) 0.073(2) Uani 1 1 d . . C 1
H5H H 1.0351 1.0379 0.4215 0.087 Uiso 1 1 calc R . C 1
C30 C 0.9106(3) 1.0639(5) 0.1617(5) 0.077(2) Uani 1 1 d . . . .
H30A H 0.9115 1.1167 0.1941 0.093 Uiso 1 1 calc R . . .
H30B H 0.9242 1.0882 0.1207 0.093 Uiso 1 1 calc R . . .
C4D C 0.6637(5) 0.6851(5) 0.1238(4) 0.079(3) Uani 1 1 d . . A 1
H4D H 0.6643 0.6741 0.0774 0.094 Uiso 1 1 calc R . A 1
C2C C 0.5981(2) 1.1423(2) 0.4167(3) 0.0731(9) Uani 1 1 d . . I 1
H2C H 0.5966 1.0764 0.4261 0.088 Uiso 1 1 calc R . I 1
C3C C 0.56010(19) 1.2034(3) 0.4390(3) 0.0731(9) Uani 1 1 d G . I 1
H3C H 0.5327 1.1793 0.4636 0.088 Uiso 1 1 calc R . I 1
C4C C 0.56225(19) 1.2998(3) 0.4253(3) 0.0731(9) Uani 1 1 d G . I 1
H4C H 0.5363 1.3415 0.4405 0.088 Uiso 1 1 calc R . I 1
C5C C 0.6024(2) 1.3350(2) 0.3893(3) 0.0731(9) Uani 1 1 d G . I 1
H5C H 0.6039 1.4008 0.3799 0.088 Uiso 1 1 calc R . I 1
C6C C 0.64042(19) 1.2738(3) 0.3670(3) 0.0731(9) Uani 1 1 d G . I 1
H6C H 0.6679 1.2979 0.3424 0.088 Uiso 1 1 calc R . I 1
C1C C 0.63827(19) 1.1775(3) 0.3807(3) 0.0731(9) Uani 1 1 d G . I 1
F4 F 0.8867(3) 1.0889(4) 0.6758(3) 0.122(2) Uani 1 1 d . . . .
F3 F 0.8780(3) 1.1195(5) 0.7793(3) 0.127(2) Uani 1 1 d . . . .
F1 F 0.8700(3) 1.2349(4) 0.7097(4) 0.162(3) Uani 1 1 d . . . .
F2 F 0.9494(2) 1.1719(6) 0.7403(5) 0.182(4) Uani 1 1 d . . . .
B1 B 0.8985(4) 1.1555(7) 0.7212(6) 0.071(3) Uani 1 1 d . . . .
Cl4 Cl 0.90388(11) 0.48585(16) 0.46531(13) 0.0939(7) Uani 1 1 d . . . .
Cl5 Cl 0.9826(3) 0.3480(5) 0.4632(5) 0.111(2) Uani 0.5 1 d . P J 1
C31 C 0.9520(5) 0.4311(12) 0.4306(7) 0.127(6) Uani 1 1 d . . . .
C24 C 0.4007(2) 0.9435(4) 0.3458(3) 0.0378(13) Uani 1 1 d . . . .
S2' S 0.31202(10) 0.92430(18) 0.25595(12) 0.0451(6) Uani 0.5 1 d . P K 1
C25 C 0.3425(2) 0.9353(4) 0.3293(3) 0.0388(13) Uani 1 1 d . . . .
C28' C 0.2533(3) 0.9199(5) 0.2717(5) 0.070(2) Uani 0.5 1 d . P K 1
H28' H 0.2232 0.9141 0.2381 0.084 Uiso 0.5 1 calc R P K 1
C27' C 0.2478(3) 0.9249(5) 0.3354(6) 0.079(3) Uani 0.5 1 d . P K 1
H27' H 0.2132 0.9232 0.3513 0.095 Uiso 0.5 1 calc R P K 1
C26' C 0.29912(12) 0.9333(2) 0.38192(14) 0.0553(7) Uani 0.5 1 d . P K 1
H26' H 0.3044 0.9366 0.4293 0.066 Uiso 0.5 1 calc R P K 1
S2 S 0.29912(12) 0.9333(2) 0.38192(14) 0.0553(7) Uani 0.5 1 d . P K 2
C26 C 0.31202(10) 0.92430(18) 0.25595(12) 0.0451(6) Uani 0.5 1 d . P K 2
H26 H 0.3263 0.9213 0.2142 0.054 Uiso 0.5 1 calc R P K 2
C27 C 0.2533(3) 0.9199(5) 0.2717(5) 0.070(2) Uani 0.5 1 d . P K 2
H27 H 0.2232 0.9141 0.2381 0.084 Uiso 0.5 1 calc R P K 2
C28 C 0.2478(3) 0.9249(5) 0.3354(6) 0.079(3) Uani 0.5 1 d . P K 2
H28 H 0.2132 0.9232 0.3513 0.095 Uiso 0.5 1 calc R P K 2
Cl5A Cl 0.9797(3) 0.3264(6) 0.5096(4) 0.112(2) Uani 0.5 1 d . P J 2
H31A H 0.933(6) 0.415(9) 0.392(7) 0.168 Uiso 1 1 d R . L 2
H31B H 0.973(5) 0.498(9) 0.428(6) 0.168 Uiso 1 1 d R . M 2

loop_
_atom_site_aniso_label
_atom_site_aniso_U_11
_atom_site_aniso_U_22
_atom_site_aniso_U_33
_atom_site_aniso_U_23
_atom_site_aniso_U_13
_atom_site_aniso_U_12
Os1 0.02622(12) 0.02578(12) 0.02300(11) -0.00108(7) 0.00611(7) 0.00035(8)
Cl1 0.0386(7) 0.0441(7) 0.0247(6) -0.0040(5) 0.0077(5) -0.0047(6)
P2 0.0299(7) 0.0256(6) 0.0244(6) -0.0014(5) 0.0057(5) 0.0008(5)
S1 0.0306(7) 0.0514(9) 0.0332(7) -0.0020(6) 0.0079(5) 0.0019(6)
P3 0.0257(7) 0.0364(7) 0.0345(7) 0.0007(6) 0.0045(5) -0.0018(6)
Cl3 0.0821(15) 0.0837(15) 0.0872(15) -0.0090(12) 0.0102(12) -0.0032(12)
O2 0.034(2) 0.072(3) 0.032(2) 0.0013(19) 0.0017(17) 0.005(2)
O1 0.0195(17) 0.044(2) 0.0301(18) -0.0014(15) 0.0072(14) 0.0023(15)
C1D 0.051(3) 0.027(3) 0.026(2) -0.004(2) 0.009(2) 0.000(2)
Cl2 0.0742(14) 0.121(2) 0.0899(16) -0.0107(14) 0.0118(12) -0.0143(14)
C1G 0.026(3) 0.040(3) 0.037(3) 0.001(2) 0.001(2) -0.002(2)
O3 0.041(2) 0.064(3) 0.0203(18) 0.0038(17) 0.0080(15) 0.006(2)
C4 0.031(3) 0.030(3) 0.029(3) 0.001(2) 0.013(2) 0.002(2)
C1H 0.033(3) 0.037(3) 0.041(3) -0.002(2) 0.008(2) -0.009(2)
C2H 0.045(4) 0.045(4) 0.057(4) -0.002(3) 0.014(3) -0.004(3)
C3 0.024(3) 0.039(3) 0.034(3) 0.002(2) 0.007(2) 0.003(2)
P1 0.0350(7) 0.0254(6) 0.0327(7) -0.0003(5) 0.0081(5) 0.0013(6)
C8 0.027(3) 0.039(3) 0.027(3) 0.002(2) 0.004(2) 0.005(2)
C7 0.031(3) 0.032(3) 0.025(2) 0.003(2) 0.002(2) 0.003(2)
C10 0.038(3) 0.029(3) 0.028(3) 0.004(2) 0.008(2) 0.006(2)
C2 0.029(3) 0.025(2) 0.034(3) -0.001(2) 0.004(2) -0.002(2)
C5 0.033(3) 0.031(3) 0.023(2) 0.0007(19) 0.011(2) 0.002(2)
C9 0.032(3) 0.035(3) 0.029(3) 0.003(2) 0.008(2) 0.006(2)
C6 0.031(3) 0.029(3) 0.023(2) 0.0015(19) 0.005(2) 0.002(2)
C1F 0.023(2) 0.033(3) 0.039(3) 0.010(2) 0.007(2) 0.001(2)
C2D 0.074(4) 0.033(3) 0.034(3) -0.004(2) 0.000(3) -0.004(3)
C21 0.031(3) 0.046(3) 0.031(3) 0.004(2) 0.006(2) 0.007(2)
C1E 0.027(3) 0.030(3) 0.031(3) -0.001(2) 0.0000(19) 0.001(2)
C1 0.033(3) 0.028(2) 0.025(2) -0.001(2) 0.003(2) -0.005(2)
C1A 0.057(4) 0.026(3) 0.037(3) 0.000(2) 0.012(3) -0.002(3)
C6G 0.036(3) 0.046(3) 0.040(3) -0.005(3) -0.001(2) 0.000(3)
C6F 0.037(3) 0.037(3) 0.035(3) 0.004(2) 0.004(2) -0.006(2)
C2A 0.061(4) 0.031(3) 0.052(4) 0.003(3) 0.020(3) 0.003(3)
C1I 0.030(3) 0.044(3) 0.036(3) 0.004(2) 0.002(2) 0.002(2)
C6E 0.045(3) 0.037(3) 0.043(3) -0.009(2) 0.012(3) -0.009(3)
C2B 0.052(4) 0.035(3) 0.051(4) -0.006(3) 0.001(3) -0.020(3)
C1B 0.041(3) 0.035(3) 0.042(3) -0.003(2) 0.005(2) 0.004(3)
C6D 0.065(4) 0.031(3) 0.047(3) 0.000(3) 0.028(3) 0.001(3)
C23 0.036(3) 0.074(4) 0.034(3) -0.006(3) 0.013(2) 0.006(3)
C6B 0.052(4) 0.035(3) 0.066(4) 0.006(3) 0.007(3) -0.007(3)
C2F 0.042(3) 0.039(3) 0.044(3) 0.002(3) 0.008(3) 0.004(3)
C2I 0.034(3) 0.051(4) 0.046(3) 0.001(3) 0.008(2) 0.003(3)
C22 0.034(3) 0.081(5) 0.030(3) -0.009(3) 0.006(2) 0.008(3)
C2G 0.042(3) 0.049(3) 0.040(3) 0.001(3) 0.005(2) 0.004(3)
C3A 0.113(7) 0.043(4) 0.052(4) 0.009(3) 0.040(4) -0.002(4)
C11 0.053(4) 0.095(5) 0.024(3) 0.006(3) 0.005(3) 0.014(4)
C6I 0.034(3) 0.043(3) 0.055(4) -0.006(3) 0.007(3) -0.004(3)
C6A 0.061(4) 0.034(3) 0.053(4) -0.003(3) -0.001(3) -0.002(3)
C3H 0.076(5) 0.040(4) 0.072(5) -0.002(3) 0.030(4) -0.014(4)
C4G 0.046(4) 0.076(5) 0.035(3) 0.005(3) -0.001(3) -0.005(3)
C5G 0.044(4) 0.074(5) 0.040(3) -0.013(3) 0.000(3) 0.002(3)
C4A 0.141(8) 0.034(4) 0.037(4) 0.006(3) -0.002(5) -0.005(4)
C5F 0.046(4) 0.052(4) 0.046(3) 0.014(3) -0.005(3) -0.005(3)
C5E 0.046(4) 0.046(4) 0.054(4) -0.001(3) 0.004(3) -0.016(3)
C4F 0.043(4) 0.050(4) 0.071(5) 0.025(3) 0.000(3) 0.012(3)
C5I 0.050(4) 0.040(3) 0.058(4) -0.005(3) 0.002(3) 0.004(3)
C2E 0.057(4) 0.033(3) 0.050(3) -0.002(3) 0.024(3) -0.005(3)
C3F 0.051(4) 0.042(3) 0.065(4) 0.014(3) 0.009(3) 0.016(3)
C3I 0.046(4) 0.066(4) 0.047(3) 0.000(3) 0.012(3) 0.015(3)
C5B 0.055(4) 0.036(3) 0.087(5) 0.003(3) 0.004(4) -0.021(3)
C3G 0.049(4) 0.062(4) 0.047(4) 0.016(3) -0.001(3) 0.003(3)
C4I 0.060(4) 0.049(4) 0.047(4) -0.010(3) 0.000(3) 0.013(3)
C4E 0.037(3) 0.055(4) 0.080(5) 0.003(4) 0.023(3) -0.009(3)
C3E 0.062(5) 0.060(4) 0.080(5) -0.009(4) 0.044(4) -0.016(4)
C3D 0.119(7) 0.043(4) 0.034(3) 0.001(3) -0.005(4) -0.011(4)
C3B 0.066(5) 0.053(4) 0.051(4) -0.005(3) -0.008(3) -0.009(4)
C4H 0.068(5) 0.062(5) 0.064(5) -0.011(4) 0.024(4) -0.033(4)
C5A 0.094(6) 0.046(4) 0.049(4) 0.005(3) -0.015(4) -0.006(4)
C5D 0.127(8) 0.040(4) 0.067(5) -0.009(3) 0.065(5) -0.001(4)
C4B 0.059(4) 0.051(4) 0.079(5) -0.004(4) -0.013(4) -0.021(4)
C6H 0.048(4) 0.067(4) 0.060(4) 0.005(4) -0.004(3) -0.014(4)
C5H 0.046(4) 0.095(6) 0.076(5) -0.001(5) -0.002(4) -0.035(4)
C30 0.070(6) 0.073(6) 0.090(6) -0.009(4) 0.014(5) -0.015(4)
C4D 0.156(9) 0.048(4) 0.036(4) -0.012(3) 0.026(5) -0.011(5)
C2C 0.093(2) 0.0417(16) 0.095(2) -0.0008(16) 0.0540(19) 0.0119(16)
C3C 0.093(2) 0.0417(16) 0.095(2) -0.0008(16) 0.0540(19) 0.0119(16)
C4C 0.093(2) 0.0417(16) 0.095(2) -0.0008(16) 0.0540(19) 0.0119(16)
C5C 0.093(2) 0.0417(16) 0.095(2) -0.0008(16) 0.0540(19) 0.0119(16)
C6C 0.093(2) 0.0417(16) 0.095(2) -0.0008(16) 0.0540(19) 0.0119(16)
C1C 0.093(2) 0.0417(16) 0.095(2) -0.0008(16) 0.0540(19) 0.0119(16)
F4 0.116(5) 0.106(4) 0.144(6) -0.051(4) 0.017(4) -0.006(4)
F3 0.121(5) 0.132(5) 0.132(5) 0.010(4) 0.029(4) -0.008(4)
F1 0.199(8) 0.067(4) 0.205(8) 0.015(4) -0.045(6) 0.018(4)
F2 0.057(4) 0.218(8) 0.272(10) -0.071(7) 0.026(5) -0.049(5)
B1 0.050(5) 0.061(6) 0.102(8) -0.002(5) 0.010(5) -0.016(4)
Cl4 0.0975(18) 0.0700(14) 0.1158(19) -0.0003(13) 0.0195(14) -0.0075(13)
Cl5 0.072(4) 0.087(4) 0.175(8) -0.009(5) 0.016(5) 0.020(3)
C31 0.065(7) 0.204(17) 0.115(10) -0.047(10) 0.021(6) -0.041(8)
C24 0.034(3) 0.039(3) 0.043(3) -0.002(2) 0.016(2) 0.003(2)
S2' 0.0355(13) 0.0607(16) 0.0388(12) 0.0069(11) 0.0022(10) 0.0048(11)
C25 0.033(3) 0.028(3) 0.056(4) -0.005(2) 0.010(3) 0.005(2)
C28' 0.050(4) 0.044(4) 0.107(7) -0.018(4) -0.029(5) 0.008(3)
C27' 0.032(4) 0.056(5) 0.157(10) -0.012(5) 0.042(5) -0.001(3)
C26' 0.0492(16) 0.0666(19) 0.0520(15) -0.0105(13) 0.0133(12) -0.0020(13)
S2 0.0492(16) 0.0666(19) 0.0520(15) -0.0105(13) 0.0133(12) -0.0020(13)
C26 0.0355(13) 0.0607(16) 0.0388(12) 0.0069(11) 0.0022(10) 0.0048(11)
C27 0.050(4) 0.044(4) 0.107(7) -0.018(4) -0.029(5) 0.008(3)
C28 0.032(4) 0.056(5) 0.157(10) -0.012(5) 0.042(5) -0.001(3)
Cl5A 0.057(3) 0.106(5) 0.174(7) -0.037(5) 0.013(4) 0.007(3)

loop_
_atom_type_symbol
_atom_type_description
_atom_type_scat_dispersion_real
_atom_type_scat_dispersion_imag
_atom_type_scat_source
C C 0.0033 0.0016 'International Tables Vol C Tables 4.2.6.8 and 6.1.1.4'
H H 0.0000 0.0000 'International Tables Vol C Tables 4.2.6.8 and 6.1.1.4'
B B 0.0013 0.0007 'International Tables Vol C Tables 4.2.6.8 and 6.1.1.4'
Cl Cl 0.1484 0.1585 'International Tables Vol C Tables 4.2.6.8 and 6.1.1.4'
F F 0.0171 0.0103 'International Tables Vol C Tables 4.2.6.8 and 6.1.1.4'
O O 0.0106 0.0060 'International Tables Vol C Tables 4.2.6.8 and 6.1.1.4'
Os Os -1.2165 7.6030 'International Tables Vol C Tables 4.2.6.8 and 6.1.1.4'
P P 0.1023 0.0942 'International Tables Vol C Tables 4.2.6.8 and 6.1.1.4'
S S 0.1246 0.1234 'International Tables Vol C Tables 4.2.6.8 and 6.1.1.4'

loop_
_geom_angle_atom_site_label_1
_geom_angle_atom_site_label_2
_geom_angle_atom_site_label_3
_geom_angle
P2 Os1 Cl1 94.73(4)
P2 Os1 P1 174.96(4)
O1 Os1 Cl1 70.04(10)
O1 Os1 P2 88.86(10)
O1 Os1 C4 145.35(17)
O1 Os1 P1 92.20(10)
O1 Os1 C7 72.67(17)
C4 Os1 Cl1 144.37(15)
C4 Os1 P2 90.95(13)
C4 Os1 P1 85.37(13)
P1 Os1 Cl1 90.26(4)
C7 Os1 Cl1 142.67(15)
C7 Os1 P2 86.11(13)
C7 Os1 C4 72.7(2)
C7 Os1 P1 89.50(13)
C1 Os1 Cl1 75.05(14)
C1 Os1 P2 88.28(14)
C1 Os1 O1 144.60(16)
C1 Os1 C4 69.99(19)
C1 Os1 P1 93.69(14)
C1 Os1 C7 142.2(2)
C1D P2 Os1 109.91(17)
C1D P2 C1F 105.5(2)
C1D P2 C1E 104.7(2)
C1F P2 Os1 119.57(17)
C1E P2 Os1 117.97(17)
C1E P2 C1F 97.4(2)
C21 S1 C24 92.6(3)
C1H P3 C1G 108.0(3)
C1H P3 C1I 110.4(3)
C2 P3 C1G 110.6(2)
C2 P3 C1H 110.9(3)
C2 P3 C1I 107.2(2)
C1I P3 C1G 109.7(3)
C9 O1 Os1 119.7(3)
C2D C1D P2 119.6(4)
C6D C1D P2 120.4(4)
C6D C1D C2D 119.4(5)
C6G C1G P3 119.4(4)
C6G C1G C2G 119.9(5)
C2G C1G P3 120.7(4)
C10 O3 C11 116.3(5)
C3 C4 Os1 122.1(4)
C3 C4 C5 119.4(5)
C5 C4 Os1 118.4(4)
C2H C1H P3 121.0(5)
C2H C1H C6H 120.2(6)
C6H C1H P3 118.8(5)
C1H C2H C3H 119.9(7)
C4 C3 C2 112.1(5)
C1A P1 Os1 112.38(18)
C1A P1 C1B 105.5(3)
C1A P1 C1C 101.7(3)
C1B P1 Os1 118.56(18)
C1B P1 C1C 97.3(3)
C1C P1 Os1 118.99(16)
C7 C8 C9 113.7(5)
C8 C7 Os1 117.2(4)
C8 C7 C6 122.9(5)
C6 C7 Os1 120.0(4)
O2 C10 O3 122.9(5)
O2 C10 C6 127.3(5)
O3 C10 C6 109.8(5)
C3 C2 P3 123.0(4)
C1 C2 P3 125.5(4)
C1 C2 C3 111.4(5)
C6 C5 C4 116.3(5)
O1 C9 C8 116.4(5)
O1 C9 C21 115.7(4)
C8 C9 C21 127.9(5)
C7 C6 C10 124.3(5)
C5 C6 C7 112.5(4)
C5 C6 C10 123.2(5)
C6F C1F P2 118.4(4)
C6F C1F C2F 119.9(5)
C2F C1F P2 120.9(4)
C3D C2D C1D 119.6(7)
C9 C21 S1 122.5(4)
C22 C21 S1 110.3(4)
C22 C21 C9 127.2(5)
C6E C1E P2 120.5(4)
C2E C1E P2 120.2(4)
C2E C1E C6E 118.8(5)
C2 C1 Os1 124.4(4)
C2A C1A P1 122.8(5)
C2A C1A C6A 117.8(6)
C6A C1A P1 118.9(5)
C1G C6G C5G 119.9(6)
C5F C6F C1F 119.6(5)
C1A C2A C3A 120.1(7)
C2I C1I P3 122.8(5)
C6I C1I P3 117.1(4)
C6I C1I C2I 120.1(5)
C5E C6E C1E 120.5(5)
C1B C2B C3B 120.0(6)
C2B C1B P1 117.8(4)
C2B C1B C6B 119.0(5)
C6B C1B P1 122.6(5)
C5D C6D C1D 120.1(7)
C24 C23 C22 113.9(5)
C1B C6B C5B 120.2(6)
C1F C2F C3F 119.6(6)
C3I C2I C1I 119.4(6)
C21 C22 C23 113.1(5)
C3G C2G C1G 119.2(6)
C4A C3A C2A 119.9(7)
C1I C6I C5I 119.6(6)
C5A C6A C1A 121.4(7)
C4H C3H C2H 120.0(7)
C3G C4G C5G 120.0(6)
C4G C5G C6G 120.0(6)
C5A C4A C3A 120.7(7)
C4F C5F C6F 120.4(6)
C4E C5E C6E 120.6(6)
C3F C4F C5F 120.3(6)
C4I C5I C6I 120.0(6)
C1E C2E C3E 120.1(6)
C4F C3F C2F 120.2(6)
C4I C3I C2I 120.8(6)
C4B C5B C6B 119.9(6)
C4G C3G C2G 120.9(6)
C3I C4I C5I 120.1(6)
C5E C4E C3E 119.3(6)
C4E C3E C2E 120.7(6)
C4D C3D C2D 120.1(7)
C4B C3B C2B 120.3(6)
C3H C4H C5H 120.7(6)
C4A C5A C6A 119.9(7)
C4D C5D C6D 120.0(7)
C5B C4B C3B 120.5(6)
C5H C6H C1H 118.6(7)
C4H C5H C6H 120.5(7)
Cl2 C30 Cl3 112.5(4)
C3D C4D C5D 120.7(6)
C3C C2C C1C 120.0
C2C C3C C4C 120.0
C5C C4C C3C 120.0
C4C C5C C6C 120.0
C1C C6C C5C 120.0
C2C C1C P1 122.2(2)
C6C C1C P1 117.7(2)
C6C C1C C2C 120.0
F4 B1 F3 104.1(7)
F4 B1 F1 114.1(9)
F1 B1 F3 102.0(9)
F2 B1 F4 117.7(9)
F2 B1 F3 104.3(9)
F2 B1 F1 112.4(8)
Cl4 C31 Cl5A 100.8(7)
Cl5 C31 Cl4 122.3(10)
C23 C24 S1 110.1(4)
C23 C24 C25 129.2(5)
C25 C24 S1 120.7(4)
C28' S2' C25 99.9(4)
C24 C25 S2' 125.2(5)
C24 C25 C26' 125.3(5)
C24 C25 S2 125.3(5)
C24 C25 C26 125.2(5)
S2' C25 C26' 109.5(4)
C26 C25 S2 109.5(4)
C27' C28' S2' 114.2(6)
C28' C27' C26' 116.3(6)
C27' C26' C25 100.0(5)
C28 S2 C25 100.0(5)
C27 C26 C25 99.9(4)
C28 C27 C26 114.2(6)
C27 C28 S2 116.3(6)

loop_
_geom_bond_atom_site_label_1
_geom_bond_atom_site_label_2
_geom_bond_distance
Os1 Cl1 2.4847(12)
Os1 P2 2.4016(13)
Os1 O1 2.108(3)
Os1 C4 2.138(5)
Os1 P1 2.4112(14)
Os1 C7 2.129(5)
Os1 C1 2.091(5)
P2 C1D 1.824(5)
P2 C1F 1.847(5)
P2 C1E 1.832(5)
S1 C21 1.719(6)
S1 C24 1.725(6)
P3 C1G 1.800(5)
P3 C1H 1.786(5)
P3 C2 1.776(5)
P3 C1I 1.798(6)
Cl3 C30 1.742(9)
O2 C10 1.198(7)
O1 C9 1.298(6)
C1D C2D 1.399(8)
C1D C6D 1.392(8)
Cl2 C30 1.730(9)
C1G C6G 1.385(8)
C1G C2G 1.391(8)
O3 C10 1.343(6)
O3 C11 1.436(6)
C4 C3 1.350(7)
C4 C5 1.420(7)
C1H C2H 1.377(8)
C1H C6H 1.410(8)
C2H C3H 1.398(9)
C3 C2 1.426(7)
P1 C1A 1.824(6)
P1 C1B 1.836(6)
P1 C1C 1.842(3)
C8 C7 1.376(7)
C8 C9 1.377(7)
C7 C6 1.440(7)
C10 C6 1.488(7)
C2 C1 1.348(7)
C5 C6 1.349(7)
C9 C21 1.446(7)
C1F C6F 1.389(7)
C1F C2F 1.389(8)
C2D C3D 1.394(8)
C21 C22 1.378(8)
C1E C6E 1.401(7)
C1E C2E 1.370(7)
C1A C2A 1.385(8)
C1A C6A 1.402(8)
C6G C5G 1.388(8)
C6F C5F 1.386(8)
C2A C3A 1.399(9)
C1I C2I 1.393(8)
C1I C6I 1.387(8)
C6E C5E 1.377(8)
C2B C1B 1.392(8)
C2B C3B 1.392(8)
C1B C6B 1.396(8)
C6D C5D 1.385(9)
C23 C22 1.396(8)
C23 C24 1.368(8)
C6B C5B 1.396(9)
C2F C3F 1.392(8)
C2I C3I 1.383(8)
C2G C3G 1.388(8)
C3A C4A 1.373(11)
C6I C5I 1.393(8)
C6A C5A 1.373(9)
C3H C4H 1.363(10)
C4G C5G 1.383(10)
C4G C3G 1.367(9)
C4A C5A 1.356(11)
C5F C4F 1.375(9)
C5E C4E 1.361(9)
C4F C3F 1.370(10)
C5I C4I 1.382(9)
C2E C3E 1.387(8)
C3I C4I 1.371(9)
C5B C4B 1.373(9)
C4E C3E 1.385(9)
C3D C4D 1.370(12)
C3B C4B 1.373(10)
C4H C5H 1.380(11)
C5D C4D 1.379(12)
C6H C5H 1.391(10)
C2C C3C 1.3900
C2C C1C 1.3900
C3C C4C 1.3900
C4C C5C 1.3900
C5C C6C 1.3900
C6C C1C 1.3900
F4 B1 1.321(11)
F3 B1 1.424(11)
F1 B1 1.331(11)
F2 B1 1.296(10)
Cl4 C31 1.645(14)
Cl5 C31 1.505(18)
C31 Cl5A 2.222(18)
C24 C25 1.449(8)
S2' C25 1.587(6)
S2' C28' 1.528(9)
C25 C26' 1.595(6)
C25 S2 1.595(6)
C25 C26 1.587(6)
C28' C27' 1.309(13)
C27' C26' 1.494(10)
S2 C28 1.494(10)
C26 C27 1.528(9)
C27 C28 1.309(13)
